data_7705910
loop_
_publ_author_name
'Diamantis, Stavros A.'
'Hatzidimitriou, Antonios'
'Plessas, Alexios K.'
'Pournara, Anastasia'
'Manos, Manolis J.'
'Papaefstathiou, Giannis S.'
'Lazarides, Theodore'

_publ_section_title
;
 Alkaline earth-organic frameworks with amino derivatives of
 2,6-naphthalene dicarboxylates: structural studies and fluorescence
 properties.
;
_journal_issue 46
_journal_name_full 'Dalton transactions (Cambridge, England : 2003)'
_journal_page_first 16736
_journal_page_last 16744
_journal_paper_doi 10.1039/d0dt03325a
_journal_volume 49
_journal_year 2020
_chemical_formula_moiety 'C528.00 H540 N128.00 O183.00 Sr24'
_chemical_formula_sum 'C528 H540 N128 O183 Sr24'
_chemical_formula_weight 13709.78
_space_group_IT_number 226
_space_group_name_Hall '-F 4a 2 3'
_space_group_name_H-M_alt 'F m -3 c'
_symmetry_cell_setting cubic
_symmetry_space_group_name_H-M 'F m -3 c'
_atom_sites_solution_hydrogens difmap
_atom_sites_solution_primary other
_audit_update_record
;
2020-09-23 deposited with the CCDC.	2020-10-21 downloaded from the CCDC.
;
_cell_angle_alpha 90
_cell_angle_beta 90
_cell_angle_gamma 90
_cell_formula_units_Z 4
_cell_length_a 42.0581(14)
_cell_length_b 42.0581(14)
_cell_length_c 42.0581(14)
_cell_measurement_reflns_used 416
_cell_measurement_temperature 130
_cell_measurement_theta_max 20
_cell_measurement_theta_min 10
_cell_volume 74396(4)
_computing_cell_refinement 'Apex2 (Bruker AXS, 2006)'
_computing_data_collection 'Apex2 (Bruker AXS, 2006)'
_computing_data_reduction 'Apex2 (Bruker AXS, 2006)'
_computing_molecular_graphics 'CAMERON (Watkin et al., 1996)'
_computing_publication_material 'CRYSTALS (Betteridge et al., 2003)'
_computing_structure_refinement 'CRYSTALS (Betteridge et al., 2003)'
_computing_structure_solution 'Superflip (Palatinus & Chapuis, 2007)'
_diffrn_ambient_temperature 130
_diffrn_measured_fraction_theta_full 0.999
_diffrn_measured_fraction_theta_max 0.999
_diffrn_measurement_device Area
_diffrn_measurement_device_type 'Bruker Kappa Apex2'
_diffrn_measurement_method '\f & \w scans'
_diffrn_radiation_monochromator graphite
_diffrn_radiation_type 'Mo K\a'
_diffrn_radiation_wavelength 0.71073
_diffrn_reflns_av_R_equivalents 0.027
_diffrn_reflns_limit_h_max 41
_diffrn_reflns_limit_h_min -47
_diffrn_reflns_limit_k_max 48
_diffrn_reflns_limit_k_min -24
_diffrn_reflns_limit_l_max 51
_diffrn_reflns_limit_l_min -35
_diffrn_reflns_number 45519
_diffrn_reflns_theta_full 25.668
_diffrn_reflns_theta_max 25.668
_diffrn_reflns_theta_min 0.968
_diffrn_standards_number 0
_exptl_absorpt_coefficient_mu 1.783
_exptl_absorpt_correction_T_max 0.75
_exptl_absorpt_correction_T_min 0.68
_exptl_absorpt_correction_type numerical
_exptl_absorpt_process_details
; 
 Analytical Absorption (De Meulenaer & Tompa, 1965) 
;
_exptl_crystal_colour brown
_exptl_crystal_density_diffrn 1.224
_exptl_crystal_density_method 'not measured'
_exptl_crystal_description prism
_exptl_crystal_F_000 27920.117
_exptl_crystal_size_max 0.270
_exptl_crystal_size_mid 0.220
_exptl_crystal_size_min 0.160
_refine_diff_density_max 0.45
_refine_diff_density_min -0.46
_refine_ls_extinction_method None
_refine_ls_goodness_of_fit_ref 1.0000
_refine_ls_hydrogen_treatment mixed
_refine_ls_matrix_type full
_refine_ls_number_parameters 216
_refine_ls_number_reflns 2292
_refine_ls_number_restraints 18
_refine_ls_R_factor_all 0.0441
_refine_ls_R_factor_gt 0.0304
_refine_ls_shift/su_max 0.0017462
_refine_ls_shift/su_mean 0.0000566
_refine_ls_structure_factor_coef Fsqd
_refine_ls_weighting_details
;
 Method, part 1, Chebychev polynomial, (Watkin, 1994, Prince, 1982) 
 [weight] = 1.0/[A~0~*T~0~(x)+A~1~*T~1~(x) ... +A~n-1~]*T~n-1~(x)] 
 where A~i~ are the Chebychev coefficients listed below and x= Fcalc/Fmax 
 Method = Robust Weighting (Prince, 1982) 
 W = [weight] * [1-(deltaF/6*sigmaF)^2^]^2^ 
 A~i~ are: 
 1.45 1.83 0.507 
;
_refine_ls_weighting_scheme calc
_refine_ls_wR_factor_all 0.0676
_refine_ls_wR_factor_gt 0.0652
_refine_ls_wR_factor_ref 0.0652
_reflns_limit_h_max 28
_reflns_limit_h_min 0
_reflns_limit_k_max 36
_reflns_limit_k_min 0
_reflns_limit_l_max 51
_reflns_limit_l_min 2
_reflns_number_gt 2292
_reflns_number_total 3093
_reflns_threshold_expression I>2.0\s(I)
_oxford_diffrn_Wilson_B_factor 2.44
_oxford_diffrn_Wilson_scale 70080.25
_oxford_refine_ls_r_factor_ref 0.0304
_oxford_refine_ls_scale 0.00641293(11)
_oxford_reflns_number_all 3078
_oxford_reflns_threshold_expression_ref I>2.0\s(I)
_cod_data_source_file d0dt03325a2.cif
_cod_data_source_block I_CCDC6
_cod_depositor_comments
;
The following automatic conversions were performed:

data item '_atom_sites_solution_primary' value 'Other' was changed to
'other' in accordance with the
/home/data/users/saulius/crontab/automatic-downloads/rss-feeds/RSC/lib/dictionaries/cif_core.dic
dictionary named 'cif_core.dic' version 2.4.2 last updated on
2011-04-26.

Automatic conversion script
Id: cif_fix_values 7556 2019-12-06 15:28:31Z antanas 
;
_cod_original_cell_volume 74396(7)
_cod_original_sg_symbol_H-M 'F m -3 c '
_cod_original_formula_sum 'C528.00 H540 N128.00 O183.00 Sr24'
_cod_database_code 7705910

loop_
_symmetry_equiv_pos_as_xyz
x,y,z
-x,-y,-z
x,y+1/2,z+1/2
-x,-y+1/2,-z+1/2
x+1/2,y,z+1/2
-x+1/2,-y,-z+1/2
x+1/2,y+1/2,z
-x+1/2,-y+1/2,-z
y,z,x
-y,-z,-x
y,z+1/2,x+1/2
-y,-z+1/2,-x+1/2
y+1/2,z,x+1/2
-y+1/2,-z,-x+1/2
y+1/2,z+1/2,x
-y+1/2,-z+1/2,-x
z,x,y
-z,-x,-y
z,x+1/2,y+1/2
-z,-x+1/2,-y+1/2
z+1/2,x,y+1/2
-z+1/2,-x,-y+1/2
z+1/2,x+1/2,y
-z+1/2,-x+1/2,-y
x,y,-z
-x,-y,z
x,y+1/2,-z+1/2
-x,-y+1/2,z+1/2
x+1/2,y,-z+1/2
-x+1/2,-y,z+1/2
x+1/2,y+1/2,-z
-x+1/2,-y+1/2,z
y,z,-x
-y,-z,x
y,z+1/2,-x+1/2
-y,-z+1/2,x+1/2
y+1/2,z,-x+1/2
-y+1/2,-z,x+1/2
y+1/2,z+1/2,-x
-y+1/2,-z+1/2,x
z,x,-y
-z,-x,y
z,x+1/2,-y+1/2
-z,-x+1/2,y+1/2
z+1/2,x,-y+1/2
-z+1/2,-x,y+1/2
z+1/2,x+1/2,-y
-z+1/2,-x+1/2,y
y,-z,-x
-y,z,x
y,-z+1/2,-x+1/2
-y,z+1/2,x+1/2
y+1/2,-z,-x+1/2
-y+1/2,z,x+1/2
y+1/2,-z+1/2,-x
-y+1/2,z+1/2,x
z,-x,-y
-z,x,y
z,-x+1/2,-y+1/2
-z,x+1/2,y+1/2
z+1/2,-x,-y+1/2
-z+1/2,x,y+1/2
z+1/2,-x+1/2,-y
-z+1/2,x+1/2,y
-z,x,-y
z,-x,y
-z,x+1/2,-y+1/2
z,-x+1/2,y+1/2
-z+1/2,x,-y+1/2
z+1/2,-x,y+1/2
-z+1/2,x+1/2,-y
z+1/2,-x+1/2,y
-x,y,-z
x,-y,z
-x,y+1/2,-z+1/2
x,-y+1/2,z+1/2
-x+1/2,y,-z+1/2
x+1/2,-y,z+1/2
-x+1/2,y+1/2,-z
x+1/2,-y+1/2,z
-y,z,-x
y,-z,x
-y,z+1/2,-x+1/2
y,-z+1/2,x+1/2
-y+1/2,z,-x+1/2
y+1/2,-z,x+1/2
-y+1/2,z+1/2,-x
y+1/2,-z+1/2,x
x,-y,-z
-x,y,z
x,-y+1/2,-z+1/2
-x,y+1/2,z+1/2
x+1/2,-y,-z+1/2
-x+1/2,y,z+1/2
x+1/2,-y+1/2,-z
-x+1/2,y+1/2,z
y,x,z+1/2
-y,-x,-z+1/2
y,x+1/2,z+1
-y,-x+1/2,-z+1
y+1/2,x,z+1
-y+1/2,-x,-z+1
y+1/2,x+1/2,z+1/2
-y+1/2,-x+1/2,-z+1/2
z,y,x+1/2
-z,-y,-x+1/2
z,y+1/2,x+1
-z,-y+1/2,-x+1
z+1/2,y,x+1
-z+1/2,-y,-x+1
z+1/2,y+1/2,x+1/2
-z+1/2,-y+1/2,-x+1/2
x,z,y+1/2
-x,-z,-y+1/2
x,z+1/2,y+1
-x,-z+1/2,-y+1
x+1/2,z,y+1
-x+1/2,-z,-y+1
x+1/2,z+1/2,y+1/2
-x+1/2,-z+1/2,-y+1/2
y,x,-z+1/2
-y,-x,z+1/2
y,x+1/2,-z+1
-y,-x+1/2,z+1
y+1/2,x,-z+1
-y+1/2,-x,z+1
y+1/2,x+1/2,-z+1/2
-y+1/2,-x+1/2,z+1/2
z,y,-x+1/2
-z,-y,x+1/2
z,y+1/2,-x+1
-z,-y+1/2,x+1
z+1/2,y,-x+1
-z+1/2,-y,x+1
z+1/2,y+1/2,-x+1/2
-z+1/2,-y+1/2,x+1/2
x,z,-y+1/2
-x,-z,y+1/2
x,z+1/2,-y+1
-x,-z+1/2,y+1
x+1/2,z,-y+1
-x+1/2,-z,y+1
x+1/2,z+1/2,-y+1/2
-x+1/2,-z+1/2,y+1/2
-z,y,-x+1/2
z,-y,x+1/2
-z,y+1/2,-x+1
z,-y+1/2,x+1
-z+1/2,y,-x+1
z+1/2,-y,x+1
-z+1/2,y+1/2,-x+1/2
z+1/2,-y+1/2,x+1/2
-x,z,-y+1/2
x,-z,y+1/2
-x,z+1/2,-y+1
x,-z+1/2,y+1
-x+1/2,z,-y+1
x+1/2,-z,y+1
-x+1/2,z+1/2,-y+1/2
x+1/2,-z+1/2,y+1/2
x,-z,-y+1/2
-x,z,y+1/2
x,-z+1/2,-y+1
-x,z+1/2,y+1
x+1/2,-z,-y+1
-x+1/2,z,y+1
x+1/2,-z+1/2,-y+1/2
-x+1/2,z+1/2,y+1/2
y,-x,-z+1/2
-y,x,z+1/2
y,-x+1/2,-z+1
-y,x+1/2,z+1
y+1/2,-x,-z+1
-y+1/2,x,z+1
y+1/2,-x+1/2,-z+1/2
-y+1/2,x+1/2,z+1/2
z,-y,-x+1/2
-z,y,x+1/2
z,-y+1/2,-x+1
-z,y+1/2,x+1
z+1/2,-y,-x+1
-z+1/2,y,x+1
z+1/2,-y+1/2,-x+1/2
-z+1/2,y+1/2,x+1/2
-y,x,-z+1/2
y,-x,z+1/2
-y,x+1/2,-z+1
y,-x+1/2,z+1
-y+1/2,x,-z+1
y+1/2,-x,z+1
-y+1/2,x+1/2,-z+1/2
y+1/2,-x+1/2,z+1/2

loop_
_atom_site_label
_atom_site_type_symbol
_atom_site_fract_x
_atom_site_fract_y
_atom_site_fract_z
_atom_site_U_iso_or_equiv
_atom_site_occupancy
_atom_site_adp_type
_atom_site_refinement_flags_posn
_atom_site_refinement_flags_adp
_atom_site_refinement_flags_occupancy
_atom_site_disorder_assembly
_atom_site_disorder_group
_atom_site_attached_hydrogens
Sr1 Sr 0.306916(8) 0.279535(8) 0.5000 0.0291 1.0000 Uani S T . . . .
O1 O 0.31679(4) 0.31924(4) 0.45284(4) 0.0328 1.0000 Uani . . . . . .
O2 O 0.26632(4) 0.31141(5) 0.46341(5) 0.0449 1.0000 Uani . . . . . .
O3 O 0.2500 0.2500 0.5000 0.0448 1.0000 Uani S T . . . .
O4 O 0.36636(7) 0.28268(7) 0.5000 0.0450 1.0000 Uani S T . . . .
O5 O 0.22246(19) 0.5000 0.40227(18) 0.0706 0.5000 Uani S T . . . .
O6 O 0.38716(5) 0.38716(5) 0.38716(5) 0.0499 1.0000 Uani S T . . . .
O7 O 0.2500 0.41098(14) 0.2500 0.0694 1.0000 Uani S T . 3 3 .
O8 O 0.29600(5) 0.29600(5) 0.29600(5) 0.0501 1.0000 Uani DS T . 2 2 .
O9 O 0.5000 0.5000 0.5000 0.054(5) 0.5000 Uiso S . . . . .
N1 N 0.31853(6) 0.40976(6) 0.37345(7) 0.0524 1.0000 Uani . . . . . .
N2 N 0.41868(11) 0.29709(11) 0.5000 0.0668 1.0000 Uani S T . . . .
N3 N 0.41751(7) 0.41751(7) 0.41751(7) 0.0606 1.0000 Uani DS T . . . .
N4 N 0.1699(2) 0.5000 0.4004(2) 0.0677 0.5000 Uani S T . . . .
N5 N 0.2323(3) 0.3693(2) 0.2269(3) 0.074(3) 0.2500 Uiso D . . 3 3 .
N6 N 0.27782(17) 0.2639(2) 0.25964(19) 0.057(3) 0.3334 Uiso D . . 2 2 .
C1 C 0.28809(6) 0.32536(6) 0.44856(6) 0.0321 1.0000 Uani . . . . . .
C2 C 0.27887(6) 0.34989(6) 0.42451(6) 0.0314 1.0000 Uani . . . . . .
C3 C 0.30232(7) 0.36807(7) 0.40984(7) 0.0433 1.0000 Uani . . . . . .
C4 C 0.29398(6) 0.39087(8) 0.38729(8) 0.0458 1.0000 Uani . . . . . .
C5 C 0.26185(6) 0.39595(7) 0.37930(6) 0.0352 1.0000 Uani . . . . . .
C6 C 0.25276(7) 0.41873(6) 0.35661(6) 0.0369 1.0000 Uani . . . . . .
C7 C 0.39083(15) 0.29089(16) 0.51348(15) 0.0504 0.5000 Uani . . . . . .
C8 C 0.44027(10) 0.30376(10) 0.52686(10) 0.0720 1.0000 Uani . . . . . .
C9 C 0.1979(3) 0.500000(7) 0.3865(3) 0.0717 0.5000 Uani S T . . . .
C10 C 0.1682(3) 0.500000(7) 0.4355(3) 0.0726 0.5000 Uani S T . . . .
C11 C 0.1406(3) 0.500000(7) 0.3820(3) 0.0761 0.5000 Uani S T . . . .
C12 C 0.4083(2) 0.4076(3) 0.38982(16) 0.0652 0.5000 Uani . . . . . .
C13 C 0.3953(3) 0.4142(4) 0.4443(3) 0.070(4) 0.2500 Uiso D . . . . .
C14 C 0.4473(2) 0.4352(3) 0.4218(3) 0.065(4) 0.2500 Uiso D . . . . .
C15 C 0.250000(10) 0.38162(18) 0.250000(10) 0.0694 1.0000 Uani DS T . 3 3 .
C16 C 0.2169(4) 0.3889(4) 0.2023(4) 0.102(7) 0.2500 Uiso D . . 3 3 .
C17 C 0.2316(5) 0.3344(2) 0.2251(4) 0.089(5) 0.2500 Uiso D . . 3 3 .
C18 C 0.2759(3) 0.29081(19) 0.2751(3) 0.064(3) 0.3333 Uiso D . . 2 2 .
C19 C 0.2535(4) 0.2580(5) 0.2353(2) 0.079(4) 0.3333 Uiso D . . 2 2 .
C20 C 0.3033(3) 0.2410(3) 0.2666(3) 0.081(4) 0.3333 Uiso D . . 2 2 .
H11 H 0.3141 0.4234 0.3606 0.0571 1.0000 Uiso R . . . . .
H12 H 0.3369 0.4068 0.3783 0.0571 1.0000 Uiso R . . . . .
H31 H 0.3240 0.3649 0.4152 0.0535 1.0000 Uiso R . . . . .
H61 H 0.2687 0.4305 0.3459 0.0454 1.0000 Uiso R . . . . .
H71 H 0.3903 0.2907 0.5361 0.0680 0.5000 Uiso R . . . . .
H81 H 0.4324 0.3216 0.5383 0.0748 0.5000 Uiso R . . . . .
H82 H 0.4413 0.2859 0.5406 0.0748 0.5000 Uiso R . . . . .
H83 H 0.4609 0.3084 0.5189 0.0748 0.5000 Uiso R . . . . .
H91 H 0.1992 0.5000 0.3639 0.0868 0.5000 Uiso RS . . . . .
H101 H 0.1465 0.5000 0.4419 0.0859 0.5000 Uiso RS . . . . .
H103 H 0.1784 0.4816 0.4435 0.0859 0.5000 Uiso R . . . . .
H111 H 0.1228 0.5000 0.3960 0.0906 0.5000 Uiso RS . . . . .
H113 H 0.1400 0.4816 0.3690 0.0906 0.5000 Uiso R . . . . .
H121 H 0.4179 0.4162 0.3712 0.0582 0.5000 Uiso R . . . . .
H131 H 0.3774 0.4021 0.4378 0.0831 0.2500 Uiso R . . . . .
H132 H 0.3885 0.4346 0.4511 0.0831 0.2500 Uiso R . . . . .
H133 H 0.4057 0.4036 0.4613 0.0831 0.2500 Uiso R . . . . .
H141 H 0.4590 0.4354 0.4025 0.0767 0.2500 Uiso R . . . . .
H142 H 0.4424 0.4564 0.4279 0.0767 0.2500 Uiso R . . . . .
H154 H 0.2614 0.3761 0.2656 0.0628 0.2500 Uiso R . . 3 3 .
H161 H 0.2194 0.4107 0.2078 0.1242 0.2500 Uiso R . . 3 3 .
H162 H 0.2269 0.3849 0.1825 0.1242 0.2500 Uiso R . . 3 3 .
H163 H 0.1949 0.3840 0.2008 0.1242 0.2500 Uiso R . . 3 3 .
H171 H 0.2434 0.3278 0.2449 0.1090 0.2500 Uiso . . . 3 3 .
H172 H 0.2426 0.3271 0.2067 0.1090 0.2500 Uiso R . . 3 3 .
H173 H 0.2106 0.3262 0.2251 0.1090 0.2500 Uiso R . . 3 3 .

loop_
_atom_site_aniso_label
_atom_site_aniso_U_11
_atom_site_aniso_U_22
_atom_site_aniso_U_33
_atom_site_aniso_U_23
_atom_site_aniso_U_13
_atom_site_aniso_U_12
Sr1 0.02989(18) 0.02736(18) 0.03009(19) 0.0000 0.0000 0.00274(14)
O1 0.0277(9) 0.0379(10) 0.0329(9) 0.0151(8) 0.0090(7) 0.0050(7)
O2 0.0338(10) 0.0539(12) 0.0469(12) 0.0176(10) 0.0108(9) 0.0129(9)
O3 0.0349(18) 0.0349(18) 0.064(4) 0.0000 0.0000 0.0000
O4 0.0313(15) 0.0498(18) 0.0539(18) 0.0000 0.0000 0.0012(14)
O5 0.066(5) 0.082(5) 0.064(5) 0.0000 0.002(4) 0.0000
O6 0.0499(9) 0.0499(9) 0.0499(9) -0.0001(11) -0.0001(11) -0.0001(11)
O7 0.063(2) 0.083(4) 0.063(2) 0.0000 0.0000 0.0000
O8 0.0501(9) 0.0501(9) 0.0501(9) -0.0030(9) -0.0030(9) -0.0030(9)
N1 0.0366(14) 0.0609(17) 0.0598(17) 0.0232(14) 0.0093(12) 0.0110(12)
N2 0.063(3) 0.070(3) 0.067(3) 0.0000 0.0000 -0.002(2)
N3 0.0606(12) 0.0606(12) 0.0606(12) -0.0034(15) -0.0034(15) -0.0034(15)
N4 0.068(6) 0.067(6) 0.069(6) 0.0000 0.005(5) 0.0000
C1 0.0339(14) 0.0295(13) 0.0327(14) 0.0137(11) 0.0126(11) 0.0081(11)
C2 0.0337(14) 0.0355(14) 0.0250(12) 0.0131(11) 0.0048(10) 0.0034(11)
C3 0.0295(14) 0.0493(18) 0.0511(18) 0.0276(14) 0.0071(13) 0.0042(13)
C4 0.0375(14) 0.0485(19) 0.051(2) 0.0283(14) 0.0069(13) 0.0029(13)
C5 0.0298(13) 0.0399(15) 0.0360(14) 0.0208(12) 0.0014(11) -0.0027(11)
C6 0.0289(13) 0.0391(14) 0.0427(15) 0.0238(12) 0.0012(12) -0.0069(12)
C7 0.046(4) 0.063(4) 0.042(3) -0.002(3) 0.007(3) -0.006(3)
C8 0.070(3) 0.075(3) 0.071(3) 0.000(2) -0.007(2) 0.003(2)
C9 0.074(8) 0.064(7) 0.077(8) 0.0000 0.001(7) 0.0000
C10 0.073(8) 0.076(8) 0.068(7) 0.0000 0.000(6) 0.0000
C11 0.080(8) 0.074(8) 0.074(8) 0.0000 -0.010(6) 0.0000
C12 0.066(7) 0.068(7) 0.062(4) -0.001(5) -0.002(5) -0.003(3)
C15 0.071(3) 0.065(5) 0.071(3) 0.0000 0.0000 0.0000

loop_
_atom_type_symbol
_atom_type_scat_dispersion_real
_atom_type_scat_dispersion_imag
_atom_type_scat_Cromer_Mann_a1
_atom_type_scat_Cromer_Mann_b1
_atom_type_scat_Cromer_Mann_a2
_atom_type_scat_Cromer_Mann_b2
_atom_type_scat_Cromer_Mann_a3
_atom_type_scat_Cromer_Mann_b3
_atom_type_scat_Cromer_Mann_a4
_atom_type_scat_Cromer_Mann_b4
_atom_type_scat_Cromer_Mann_c
_atom_type_scat_source
C 0.0033 0.0016 2.3100 20.8439 1.0200 10.2075 1.5886 0.5687 0.8650 51.6512 0.2156 'International Tables Vol C 4.2.6.8 and 6.1.1.4'
H 0.0000 0.0000 0.4930 10.5109 0.3229 26.1257 0.1402 3.1424 0.0408 57.7998 0.0030 'International Tables Vol C 4.2.6.8 and 6.1.1.4'
N 0.0061 0.0033 12.2126 0.0057 3.1322 9.8933 2.0125 28.9975 1.1663 0.5826 -11.5290 'International Tables Vol C 4.2.6.8 and 6.1.1.4'
O 0.0106 0.0060 3.0485 13.2771 2.2868 5.7011 1.5463 0.3239 0.8670 32.9089 0.2508 'International Tables Vol C 4.2.6.8 and 6.1.1.4'
Sr -1.5307 3.2498 17.5663 1.5564 9.8184 14.0988 5.4220 0.1664 2.6694 132.3760 2.5064 'International Tables Vol C 4.2.6.8 and 6.1.1.4'
Cl 0.1484 0.1585 11.4604 0.0104 7.1964 1.1662 6.2556 18.5194 1.6455 47.7784 -9.5574 'International Tables Vol C 4.2.6.8 and 6.1.1.4'
Y -2.7962 3.5667 17.7760 1.4029 10.2946 12.8006 5.7263 0.1256 3.2659 104.3540 1.9121 'International Tables Vol C 4.2.6.8 and 6.1.1.4'

loop_
_geom_angle_atom_site_label_1
_geom_angle_site_symmetry_1
_geom_angle_atom_site_label_2
_geom_angle_site_symmetry_2
_geom_angle_atom_site_label_3
_geom_angle_site_symmetry_3
_geom_angle
_geom_angle_publ_flag
O2 . Sr1 . O1 . 49.02(5) yes
O2 . Sr1 . O4 . 127.89(6) yes
O1 . Sr1 . O4 . 78.96(6) yes
O2 . Sr1 . O3 . 70.28(4) yes
O1 . Sr1 . O3 . 115.67(4) yes
O4 . Sr1 . O3 . 155.60(7) yes
O2 . Sr1 . O2 188_554 94.71(10) yes
O1 . Sr1 . O2 188_554 90.80(6) yes
O4 . Sr1 . O2 188_554 87.99(7) yes
O3 . Sr1 . O2 188_554 73.07(5) yes
O2 . Sr1 . O2 171_555 143.26(8) yes
O1 . Sr1 . O2 171_555 162.43(7) yes
O4 . Sr1 . O2 171_555 87.99(7) yes
O3 . Sr1 . O2 171_555 73.07(5) yes
O2 188_554 Sr1 . O2 171_555 76.91(10) yes
O2 . Sr1 . O2 25_556 70.66(8) yes
O1 . Sr1 . O2 25_556 102.58(6) yes
O4 . Sr1 . O2 25_556 127.89(6) yes
O3 . Sr1 . O2 25_556 70.28(4) yes
O2 188_554 Sr1 . O2 25_556 143.26(8) yes
O2 . Sr1 . O1 25_556 102.58(6) yes
O1 . Sr1 . O1 25_556 98.11(8) yes
O4 . Sr1 . O1 25_556 78.96(6) yes
O3 . Sr1 . O1 25_556 115.67(4) yes
O2 188_554 Sr1 . O1 25_556 162.43(7) yes
O2 171_555 Sr1 . O2 25_556 94.71(10) yes
O2 171_555 Sr1 . O1 25_556 90.80(6) yes
O2 25_556 Sr1 . O1 25_556 49.02(5) yes
C1 . O1 . Sr1 . 95.01(13) yes
C1 . O2 . Sr1 . 93.16(15) yes
C1 . O2 . Sr1 174_554 156.14(18) yes
Sr1 . O2 . Sr1 174_554 95.85(6) yes
Sr1 . O3 . Sr1 174_554 90.000(4) yes
Sr1 . O3 . Sr1 8_556 179.996 yes
Sr1 174_554 O3 . Sr1 8_556 90.000(4) yes
Sr1 . O3 . Sr1 171_555 90.000 yes
Sr1 174_554 O3 . Sr1 171_555 179.996 yes
Sr1 8_556 O3 . Sr1 171_555 90.000(4) yes
C7 25_556 O4 . C7 . 55.1(6) yes
C7 25_556 O4 . Sr1 . 148.7(3) yes
C7 . O4 . Sr1 . 148.7(3) yes
C12 9_555 O6 . C12 17_555 51.5(5) yes
C12 9_555 O6 . C12 . 51.5(5) yes
C12 17_555 O6 . C12 . 51.5(5) yes
C18 9_555 O8 . C18 17_555 43.2(7) yes
C18 9_555 O8 . C18 . 43.2(7) yes
C18 17_555 O8 . C18 . 43.2(7) yes
C4 . N1 . H11 . 119.9 no
C4 . N1 . H12 . 120.1 no
H11 . N1 . H12 . 120.0 no
C8 25_556 N2 . C7 25_556 104.7(3) yes
C8 25_556 N2 . C7 . 155.1(4) yes
C7 25_556 N2 . C7 . 50.6(6) yes
C8 25_556 N2 . C8 . 99.9(4) yes
C7 25_556 N2 . C8 . 155.1(4) yes
C7 . N2 . C8 . 104.7(3) yes
C14 9_555 N3 . C14 17_555 53.1(9) yes
C14 9_555 N3 . C13 17_555 76.8(9) yes
C14 17_555 N3 . C13 17_555 119.7(9) yes
C14 9_555 N3 . C13 9_555 119.7(9) yes
C14 17_555 N3 . C13 9_555 71.3(9) yes
C13 17_555 N3 . C13 9_555 119.96(5) yes
C14 9_555 N3 . C12 9_555 121.9(6) yes
C14 17_555 N3 . C12 9_555 163.3(8) yes
C13 17_555 N3 . C12 9_555 69.3(8) yes
C13 9_555 N3 . C12 9_555 117.9(8) yes
C14 9_555 N3 . C12 17_555 140.0(8) yes
C14 17_555 N3 . C12 17_555 121.9(6) yes
C13 17_555 N3 . C12 17_555 117.9(8) yes
C13 9_555 N3 . C12 17_555 86.5(9) yes
C12 9_555 N3 . C12 17_555 49.3(5) yes
C14 9_555 N3 . C12 . 163.3(8) yes
C14 17_555 N3 . C12 . 140.0(8) yes
C13 17_555 N3 . C12 . 86.5(9) yes
C13 9_555 N3 . C12 . 69.3(8) yes
C12 9_555 N3 . C12 . 49.3(5) yes
C14 9_555 N3 . C13 . 71.3(9) yes
C14 17_555 N3 . C13 . 76.8(9) yes
C13 17_555 N3 . C13 . 119.96(5) yes
C13 9_555 N3 . C13 . 119.96(5) yes
C12 9_555 N3 . C13 . 86.5(9) yes
C14 9_555 N3 . C14 . 53.1(9) yes
C14 17_555 N3 . C14 . 53.1(9) yes
C13 17_555 N3 . C14 . 71.3(9) yes
C13 9_555 N3 . C14 . 76.8(9) yes
C12 9_555 N3 . C14 . 140.0(8) yes
C12 17_555 N3 . C12 . 49.3(5) yes
C12 17_555 N3 . C13 . 69.3(8) yes
C12 . N3 . C13 . 117.9(8) yes
C12 17_555 N3 . C14 . 163.3(8) yes
C12 . N3 . C14 . 121.9(6) yes
C13 . N3 . C14 . 119.7(9) yes
C9 . N4 . C10 . 119.3(10) yes
C9 . N4 . C11 . 121.5(10) yes
C10 . N4 . C11 . 119.2(9) yes
C15 . N5 . C16 . 122.9(8) yes
C15 . N5 . C17 . 115.8(7) yes
C16 . N5 . C17 . 121.0(10) yes
O2 . C1 . O1 . 122.6(2) yes
O2 . C1 . C2 . 118.0(2) yes
O1 . C1 . C2 . 119.4(2) yes
C1 . C2 . C6 166_554 120.6(2) yes
C1 . C2 . C3 . 119.7(2) yes
C6 166_554 C2 . C3 . 119.5(2) yes
C2 . C3 . C4 . 120.1(3) yes
C2 . C3 . H31 . 120.0 no
C4 . C3 . H31 . 119.9 no
N1 . C4 . C3 . 118.6(3) yes
N1 . C4 . C5 . 120.8(3) yes
C3 . C4 . C5 . 120.5(2) yes
C4 . C5 . C5 166_554 119.1(3) yes
C4 . C5 . C6 . 121.8(2) yes
C5 166_554 C5 . C6 . 119.0(3) yes
C5 . C6 . C2 166_554 121.4(2) yes
C5 . C6 . H61 . 119.1 no
C2 166_554 C6 . H61 . 119.5 no
N2 . C7 . O4 . 126.8(5) yes
N2 . C7 . H71 . 116.6 no
O4 . C7 . H71 . 116.2 no
N2 . C8 . H81 . 108.9 no
N2 . C8 . H82 . 110.1 no
H81 . C8 . H82 . 109.5 no
N2 . C8 . H83 . 109.4 no
H81 . C8 . H83 . 109.5 no
H82 . C8 . H83 . 109.5 no
N4 . C9 . O5 . 120.8(12) yes
N4 . C9 . H91 . 119.6 no
O5 . C9 . H91 . 119.6 no
N4 . C10 . H103 74_565 109.5 no
N4 . C10 . H101 . 109.4 no
H103 74_565 C10 . H101 . 109.5 no
N4 . C10 . H103 . 109.5 no
H103 74_565 C10 . H103 . 109.5 no
H101 . C10 . H103 . 109.5 no
N4 . C11 . H113 74_565 109.3 no
N4 . C11 . H111 . 109.8 no
H113 74_565 C11 . H111 . 109.5 no
N4 . C11 . H113 . 109.3 no
H113 74_565 C11 . H113 . 109.4 no
H111 . C11 . H113 . 109.5 no
N3 . C12 . O6 . 121.1(6) yes
N3 . C12 . H121 . 119.4 no
O6 . C12 . H121 . 119.5 no
N3 . C13 . H131 . 109.5 no
N3 . C13 . H132 . 109.7 no
H131 . C13 . H132 . 109.5 no
N3 . C13 . H133 . 109.2 no
H131 . C13 . H133 . 109.5 no
H132 . C13 . H133 . 109.5 no
N3 . C14 . H142 9_555 106.2 no
N3 . C14 . H141 . 109.9 no
H142 9_555 C14 . H141 . 123.2 no
N3 . C14 . H142 . 108.9 no
H142 9_555 C14 . H142 . 98.2 no
H141 . C14 . H142 . 109.5 no
N5 77_555 C15 . N5 129_555 81.3(3) yes
N5 77_555 C15 . N5 . 134.3(9) yes
N5 129_555 C15 . N5 . 81.3(3) yes
N5 77_555 C15 . N5 182_554 81.3(3) yes
N5 129_555 C15 . N5 182_554 134.3(9) yes
N5 . C15 . N5 182_554 81.3(3) yes
N5 77_555 C15 . H154 129_555 82.8 no
N5 129_555 C15 . H154 129_555 141.2 no
N5 . C15 . H154 129_555 85.0 no
N5 182_554 C15 . H154 129_555 7.1 no
N5 77_555 C15 . H154 182_554 85.0 no
N5 129_555 C15 . H154 182_554 7.1 no
N5 . C15 . H154 182_554 82.8 no
N5 182_554 C15 . H154 182_554 141.2 no
H154 129_555 C15 . H154 182_554 148.2 no
N5 77_555 C15 . H154 77_555 141.2 no
N5 129_555 C15 . H154 77_555 85.0 no
N5 . C15 . H154 77_555 7.1 no
N5 182_554 C15 . H154 77_555 82.8 no
H154 129_555 C15 . H154 77_555 85.7 no
N5 77_555 C15 . O7 . 112.9(4) yes
N5 129_555 C15 . O7 . 112.9(4) yes
N5 . C15 . O7 . 112.9(4) yes
N5 182_554 C15 . O7 . 112.9(4) yes
H154 129_555 C15 . O7 . 105.9 no
N5 77_555 C15 . H154 . 7.1 no
N5 129_555 C15 . H154 . 82.8 no
N5 . C15 . H154 . 141.2 no
N5 182_554 C15 . H154 . 85.0 no
H154 129_555 C15 . H154 . 85.7 no
H154 182_554 C15 . H154 77_555 85.7 no
H154 182_554 C15 . O7 . 105.9 no
H154 77_555 C15 . O7 . 105.9 no
H154 182_554 C15 . H154 . 85.7 no
H154 77_555 C15 . H154 . 148.2 no
O7 . C15 . H154 . 105.9 no
N5 . C16 . H161 . 108.6 no
N5 . C16 . H162 . 108.9 no
H161 . C16 . H162 . 109.5 no
N5 . C16 . H163 . 110.9 no
H161 . C16 . H163 . 109.5 no
H162 . C16 . H163 . 109.5 no
N5 . C17 . H171 . 103.1 no
N5 . C17 . H172 . 110.7 no
H171 . C17 . H172 . 110.2 no
N5 . C17 . H173 . 112.4 no
H171 . C17 . H173 . 110.9 no
H172 . C17 . H173 . 109.5 no
O8 . C18 . C18 9_555 68.4(3) yes
O8 . C18 . C18 17_555 68.4(3) yes
C18 9_555 C18 . C18 17_555 60.000 yes

loop_
_geom_bond_atom_site_label_1
_geom_bond_site_symmetry_1
_geom_bond_atom_site_label_2
_geom_bond_site_symmetry_2
_geom_bond_distance
_geom_bond_publ_flag
Sr1 . O2 . 2.6609(19) yes
Sr1 . O1 . 2.6258(16) yes
Sr1 . O4 . 2.503(3) yes
Sr1 . O3 . 2.6969(4) yes
Sr1 . O2 188_554 2.4745(18) yes
Sr1 . O2 171_555 2.4745(18) yes
Sr1 . O2 25_556 2.6609(19) yes
Sr1 . O1 25_556 2.6258(16) yes
O1 . C1 . 1.247(3) yes
O2 . C1 . 1.254(3) yes
O4 . C7 25_556 1.225(7) yes
O4 . C7 . 1.225(7) yes
O5 . C9 . 1.228(14) yes
O6 . C12 9_555 1.242(7) yes
O6 . C12 17_555 1.242(7) yes
O6 . C12 . 1.242(7) yes
O7 . C15 . 1.235(8) yes
O8 . C18 9_555 1.2400(10) yes
O8 . C18 17_555 1.2400(10) yes
O8 . C18 . 1.2400(10) yes
N1 . C4 . 1.427(4) yes
N1 . H11 . 0.810 no
N1 . H12 . 0.810 no
N2 . C8 25_556 1.476(5) yes
N2 . C7 25_556 1.327(7) yes
N2 . C7 . 1.327(7) yes
N2 . C8 . 1.476(5) yes
N3 . C14 9_555 1.4700(10) yes
N3 . C14 17_555 1.4700(10) yes
N3 . C13 17_555 1.4698(10) yes
N3 . C13 9_555 1.4698(10) yes
N3 . C12 9_555 1.296(7) yes
N3 . C12 17_555 1.296(7) yes
N3 . C12 . 1.296(7) yes
N3 . C13 . 1.4698(10) yes
N3 . C14 . 1.4700(10) yes
N4 . C9 . 1.315(14) yes
N4 . C10 . 1.477(13) yes
N4 . C11 . 1.455(14) yes
N5 . C15 . 1.330(11) yes
N5 . C16 . 1.4700(10) yes
N5 . C17 . 1.4699(10) yes
C1 . C2 . 1.496(3) yes
C2 . C6 166_554 1.382(4) yes
C2 . C3 . 1.392(4) yes
C3 . C4 . 1.394(4) yes
C3 . H31 . 0.950 no
C4 . C5 . 1.409(4) yes
C5 . C5 166_554 1.405(5) yes
C5 . C6 . 1.405(3) yes
C6 . H61 . 0.950 no
C7 . H71 . 0.951 no
C8 . H81 . 0.950 no
C8 . H82 . 0.950 no
C8 . H83 . 0.950 no
C9 . H91 . 0.950 no
C10 . H103 74_565 0.950 no
C10 . H101 . 0.950 no
C10 . H103 . 0.950 no
C11 . H113 74_565 0.950 no
C11 . H111 . 0.950 no
C11 . H113 . 0.950 no
C12 . H121 . 0.950 no
C13 . H131 . 0.950 no
C13 . H132 . 0.950 no
C13 . H133 . 0.950 no
C14 . H142 9_555 0.996 no
C14 . H141 . 0.950 no
C14 . H142 . 0.950 no
C15 . H154 129_555 0.847 no
C15 . H154 182_554 0.847 no
C15 . H154 77_555 0.847 no
C15 . H154 . 0.847 no
C16 . H161 . 0.950 no
C16 . H162 . 0.950 no
C16 . H163 . 0.950 no
C17 . H171 . 1.009 no
C17 . H172 . 0.950 no
C17 . H173 . 0.950 no
C18 . C18 9_555 0.913(14) yes
C18 . C18 17_555 0.913(14) yes

loop_
_geom_hbond_atom_site_label_D
_geom_hbond_site_symmetry_D
_geom_hbond_atom_site_label_H
_geom_hbond_site_symmetry_H
_geom_hbond_atom_site_label_A
_geom_hbond_site_symmetry_A
_geom_hbond_angle_DHA
_geom_hbond_distance_DH
_geom_hbond_distance_HA
_geom_hbond_distance_DA
_geom_hbond_publ_flag
N1 . H11 . O1 9_555 157 0.81 2.23 2.994(11) yes
N1 . H12 . O6 . 167 0.81 2.30 3.093(11) yes
N1 . H12 . C12 17_555 162 0.81 2.54 3.325(11) yes
C10 . H103 . C8 189_555 167 0.95 2.26 3.196(11) yes
C15 . H154 . C16 77_555 146 0.85 1.71 2.460(11) yes
C15 . H154 . C17 77_555 121 0.85 1.82 2.373(11) yes
C16 . H161 . C1 85_555 124 0.95 2.47 3.100(11) yes
C16 . H162 . C6 77_555 132 0.95 2.34 3.058(11) yes
C17 . H171 . N6 17_555 132 1.01 2.35 3.118(11) yes
C20 121_555 H171 . N5 . 128 1.14 1.96 2.816(11) yes
C20 121_555 H171 . N5 77_555 157 1.14 2.35 3.431(11) yes
C20 121_555 H171 . N5 129_555 156 1.14 2.11 3.186(11) yes
C20 121_555 H171 . N5 182_554 131 1.14 2.21 3.090(11) yes
C17 . H171 . C17 77_555 153 1.01 1.66 2.603(11) yes
C17 . H171 . C18 . 152 1.01 2.43 3.354(11) yes
C17 . H171 . C18 182_554 121 1.01 2.17 2.830(11) yes
C20 121_555 H171 . C15 . 160 1.14 2.29 3.389(11) yes
C17 . H171 . C20 174_554 153 1.01 1.52 2.467(11) yes
C20 121_555 H171 . C17 77_555 122 1.14 1.66 2.467(11) yes
